data_7204513
loop_
_publ_author_name
'Lee, Connie K. Y.'
'Easton, Christopher J.'
'Gebara-Coghlan, Mariana'
'Radom, Leo'
'Scott, Anthony P.'
'Simpson, Gregory W.'
'Willis, Anthony C.'

_publ_section_title
;
 Substituent effects in isoxazoles: identification of 4-substituted
 isoxazoles as Michael acceptors
;
_journal_issue 12
_journal_name_full 'Journal of the Chemical Society, Perkin Transactions 2'
_journal_page_first 2031
_journal_paper_doi 10.1039/b207808b
_journal_year 2002
_chemical_formula_moiety 'C6 H7 N O3 '
_chemical_formula_sum 'C6 H7 N O3'
_chemical_formula_weight 141.13
_space_group_IT_number 14
_symmetry_cell_setting monoclinic
_symmetry_Int_Tables_number 14
_symmetry_space_group_name_Hall '-P 2ybc'
_symmetry_space_group_name_H-M 'P 1 21/c 1'
_audit_creation_date 2000-06-29
_audit_creation_method 'by teXsan v1.8'
_audit_update_record
;
2000-06-30 - Report on C6 H7 N O3
by Anthony C. Willis
for Connie K. Y. Lee and Christopher J. Easton
2000-06-30 - passes checkcif tests with 1 minor warning
;
_cell_angle_alpha 90
_cell_angle_beta 111.428(2)
_cell_angle_gamma 90
_cell_formula_units_Z 4
_cell_length_a 7.8027(3)
_cell_length_b 11.2422(5)
_cell_length_c 8.4806(4)
_cell_measurement_reflns_used 9111
_cell_measurement_temperature 200.0
_cell_measurement_theta_max 27.48
_cell_measurement_theta_min 4.08
_cell_volume 692.49(5)
_computing_cell_refinement 'Denzo and Scalepak (Otwinowski & Minor, 1997)'
_computing_data_collection KappaCCD
_computing_data_reduction 'Denzo and Scalepak (Otwinowski & Minor, 1997)'
_computing_publication_material 'teXsan (MSC, 1992-1997)'
_computing_structure_refinement 'teXsan (MSC, 1992-1997)'
_computing_structure_solution
;
SIR92 (Altomare, et. al. 1994)
;
_diffrn_ambient_temperature 200.0
_diffrn_measured_fraction_theta_full 0.999
_diffrn_measured_fraction_theta_max 0.999
_diffrn_measurement_device_type 'Nonius KappaCCD'
_diffrn_measurement_method CCD
_diffrn_orient_matrix_UB_11 0.00000
_diffrn_orient_matrix_UB_12 0.00000
_diffrn_orient_matrix_UB_13 0.00000
_diffrn_orient_matrix_UB_21 0.00000
_diffrn_orient_matrix_UB_22 0.00000
_diffrn_orient_matrix_UB_23 0.00000
_diffrn_orient_matrix_UB_31 0.00000
_diffrn_orient_matrix_UB_32 0.00000
_diffrn_orient_matrix_UB_33 0.00000
_diffrn_radiation_detector CCD
_diffrn_radiation_monochromator graphite
_diffrn_radiation_source 'X-ray tube'
_diffrn_radiation_type 'Mo K\a'
_diffrn_radiation_wavelength 0.7107
_diffrn_reflns_av_R_equivalents 0.05880
_diffrn_reflns_av_sigmaI/netI 0.140
_diffrn_reflns_limit_h_max 10
_diffrn_reflns_limit_h_min -10
_diffrn_reflns_limit_k_max 14
_diffrn_reflns_limit_k_min -14
_diffrn_reflns_limit_l_max 10
_diffrn_reflns_limit_l_min -10
_diffrn_reflns_number 14023
_diffrn_reflns_reduction_process 'Lp corrections applied'
_diffrn_reflns_theta_full 27.47
_diffrn_reflns_theta_max 27.47
_diffrn_reflns_theta_min 4.45
_diffrn_standards_decay_% 0.00
_diffrn_standards_interval_count 0
_diffrn_standards_number 0
_exptl_absorpt_coefficient_mu 0.110
_exptl_absorpt_correction_T_max .994
_exptl_absorpt_correction_T_min .888
_exptl_absorpt_correction_type multi-scan
_exptl_absorpt_process_details
;
multi-scan from symmetry-related measurements
Sortav (Blessing 1995)

1   0   0  0.0200
-1   0   0  0.1000
1  -1   0  0.0100
0   1   0  0.1500
0  -1   0  0.1400
0  -1   1  0.0800
0   1  -1  0.1200
0   1   2  0.1200
0  -1  -2  0.1600
;
_exptl_crystal_colour colourless
_exptl_crystal_density_diffrn 1.354
_exptl_crystal_density_meas ?
_exptl_crystal_description block
_exptl_crystal_F_000 296.00
_exptl_crystal_size_max 0.40
_exptl_crystal_size_mid 0.20
_exptl_crystal_size_min 0.12
_refine_diff_density_max 0.12
_refine_diff_density_min -0.16
_refine_ls_extinction_method none
_refine_ls_goodness_of_fit_all 0.876
_refine_ls_goodness_of_fit_ref 1.005
_refine_ls_hydrogen_treatment refall
_refine_ls_matrix_type full
_refine_ls_number_constraints 4
_refine_ls_number_parameters 115
_refine_ls_number_reflns 904
_refine_ls_number_restraints 0
_refine_ls_R_factor_all 0.0705
_refine_ls_R_factor_gt 0.0363
_refine_ls_shift/su_max 0.0030
_refine_ls_shift/su_mean 0.0004
_refine_ls_structure_factor_coef F
_refine_ls_weighting_details
;
w = 1/[\s^2^(Fo)]
;
_refine_ls_weighting_scheme sigma
_refine_ls_wR_factor_all 0.0475
_refine_ls_wR_factor_ref 0.0402
_reflns_number_gt 904
_reflns_number_total 1573
_reflns_threshold_expression I>2.00\s(I)
_cod_data_source_file b207808b.txt
_cod_data_source_block ckl3
_cod_original_sg_symbol_H-M 'P 21/c     '
_cod_original_formula_sum 'C6 H7 N O3 '
_cod_database_code 7204513

loop_
_symmetry_equiv_pos_as_xyz
'   +x,   +y,   +z'
'   -x,1/2+y,1/2-z'
'   -x,   -y,   -z'
'   +x,1/2-y,1/2+z'

loop_
_atom_site_label
_atom_site_fract_x
_atom_site_fract_y
_atom_site_fract_z
_atom_site_U_iso_or_equiv
_atom_site_occupancy
_atom_site_refinement_flags
_atom_site_adp_type
_atom_site_calc_flag
_atom_site_calc_attached_atom
O(1) 0.8648(2) 0.1281(1) 0.5621(2) 0.0494(4) 1.000 . Uani d ?
O(2) 0.4879(2) -0.1816(1) 0.3079(2) 0.0541(4) 1.000 . Uani d ?
O(3) 0.4321(2) -0.0083(1) 0.1671(1) 0.0496(4) 1.000 . Uani d ?
N(1) 0.9201(2) 0.0232(1) 0.6625(2) 0.0490(5) 1.000 . Uani d ?
C(1) 0.8053(2) -0.0596(2) 0.5783(2) 0.0407(5) 1.000 . Uani d ?
C(2) 0.6744(2) -0.0143(1) 0.4248(2) 0.0339(5) 1.000 . Uani d ?
C(3) 0.7203(3) 0.1010(2) 0.4239(2) 0.0416(5) 1.000 . Uani d ?
C(4) 0.8238(4) -0.1823(2) 0.6479(3) 0.0631(7) 1.000 . Uani d ?
C(5) 0.5243(2) -0.0779(2) 0.2973(2) 0.0385(5) 1.000 . Uani d ?
C(6) 0.2800(3) -0.0635(3) 0.0316(3) 0.0626(7) 1.000 . Uani d ?
H(1) 0.663(3) 0.167(2) 0.341(2) 0.065(6) 1.000 . Uiso d ?
H(2) 0.931(3) -0.190(2) 0.744(3) 0.101(5) 1.000 . Uiso d ?
H(3) 0.712(3) -0.206(2) 0.667(3) 0.101 1.000 . Uiso d ?
H(4) 0.835(3) -0.242(2) 0.570(3) 0.101 1.000 . Uiso d ?
H(5) 0.327(3) -0.129(2) -0.023(3) 0.089(4) 1.000 . Uiso d ?
H(6) 0.196(3) -0.092(2) 0.077(3) 0.089 1.000 . Uiso d ?
H(7) 0.218(3) 0.004(2) -0.058(3) 0.089 1.000 . Uiso d ?

loop_
_atom_site_aniso_label
_atom_site_aniso_U_11
_atom_site_aniso_U_22
_atom_site_aniso_U_33
_atom_site_aniso_U_12
_atom_site_aniso_U_13
_atom_site_aniso_U_23
O(1) 0.0452(8) 0.0485(8) 0.0453(8) -0.0063(6) 0.0054(7) -0.0036(6)
O(2) 0.0623(9) 0.0397(8) 0.0523(9) -0.0083(7) 0.0112(7) -0.0075(6)
O(3) 0.0444(8) 0.0553(8) 0.0366(8) -0.0047(7) -0.0001(6) 0.0012(6)
N(1) 0.0401(9) 0.060(1) 0.0398(9) 0.0000(8) 0.0056(8) 0.0035(8)
C(1) 0.036(1) 0.046(1) 0.038(1) 0.0039(9) 0.0117(9) 0.0035(9)
C(2) 0.0322(9) 0.036(1) 0.032(1) 0.0028(8) 0.0091(8) -0.0005(8)
C(3) 0.037(1) 0.044(1) 0.037(1) 0.0003(9) 0.0058(9) -0.0017(9)
C(4) 0.061(1) 0.055(1) 0.064(2) 0.010(1) 0.012(1) 0.024(1)
C(5) 0.038(1) 0.042(1) 0.034(1) 0.0029(9) 0.0115(9) -0.0035(8)
C(6) 0.050(1) 0.085(2) 0.038(1) -0.014(1) -0.001(1) -0.008(1)

loop_
_atom_type_symbol
_atom_type_oxidation_number
_atom_type_number_in_cell
_atom_type_scat_dispersion_real
_atom_type_scat_dispersion_imag
_atom_type_scat_source
C 0 24 0.002 0.002
;International Tables for Crystallography
(1992, Vol. C, Tables 4.2.6.8 and 6.1.1.1)
;
H 0 28 0.000 0.000
;International Tables for Crystallography
(1992, Vol. C, Table 6.1.1.2)
;
N 0 4 0.004 0.003
;International Tables for Crystallography
(1992, Vol. C, Tables 4.2.6.8 and 6.1.1.1)
;
O 0 12 0.008 0.006
;International Tables for Crystallography
(1992, Vol. C, Tables 4.2.6.8 and 6.1.1.1)
;

loop_
_geom_angle_atom_site_label_1
_geom_angle_atom_site_label_2
_geom_angle_atom_site_label_3
_geom_angle
_geom_angle_site_symmetry_1
_geom_angle_site_symmetry_2
_geom_angle_site_symmetry_3
_geom_angle_publ_flag
N(1) O(1) C(3) 108.1(1) . . . yes
C(5) O(3) C(6) 116.2(2) . . . yes
O(1) N(1) C(1) 105.3(1) . . . yes
N(1) C(1) C(2) 111.4(2) . . . yes
N(1) C(1) C(4) 119.7(2) . . . yes
C(2) C(1) C(4) 128.9(2) . . . yes
C(1) C(2) C(3) 104.3(2) . . . yes
C(1) C(2) C(5) 128.0(2) . . . yes
C(3) C(2) C(5) 127.7(2) . . . yes
O(1) C(3) C(2) 111.0(2) . . . yes
O(1) C(3) H(1) 117(1) . . . no
C(2) C(3) H(1) 132(1) . . . no
C(1) C(4) H(2) 111(2) . . . no
C(1) C(4) H(3) 111(1) . . . no
C(1) C(4) H(4) 113(2) . . . no
H(2) C(4) H(3) 114(2) . . . no
H(2) C(4) H(4) 105(2) . . . no
H(3) C(4) H(4) 103(2) . . . no
O(2) C(5) O(3) 123.9(2) . . . yes
O(2) C(5) C(2) 124.3(2) . . . yes
O(3) C(5) C(2) 111.8(2) . . . yes
O(3) C(6) H(5) 110(1) . . . no
O(3) C(6) H(6) 109(2) . . . no
O(3) C(6) H(7) 107(1) . . . no
H(5) C(6) H(6) 111(2) . . . no
H(5) C(6) H(7) 110(2) . . . no
H(6) C(6) H(7) 110(2) . . . no

loop_
_geom_bond_atom_site_label_1
_geom_bond_atom_site_label_2
_geom_bond_distance
_geom_bond_site_symmetry_1
_geom_bond_site_symmetry_2
_geom_bond_publ_flag
O(1) N(1) 1.427(2) . . yes
O(1) C(3) 1.331(2) . . yes
O(2) C(5) 1.211(2) . . yes
O(3) C(5) 1.330(2) . . yes
O(3) C(6) 1.455(2) . . yes
N(1) C(1) 1.308(2) . . yes
C(1) C(2) 1.423(2) . . yes
C(1) C(4) 1.487(3) . . yes
C(2) C(3) 1.345(2) . . yes
C(2) C(5) 1.459(2) . . yes
C(3) H(1) 1.01(2) . . no
C(4) H(2) 0.93(3) . . no
C(4) H(3) 0.98(3) . . no
C(4) H(4) 0.97(3) . . no
C(6) H(5) 1.01(2) . . no
C(6) H(6) 0.93(3) . . no
C(6) H(7) 1.06(3) . . no

loop_
_geom_contact_atom_site_label_1
_geom_contact_atom_site_label_2
_geom_contact_distance
_geom_contact_site_symmetry_1
_geom_contact_site_symmetry_2
_geom_contact_publ_flag
O(1) C(1) 3.299(2) . 3_756 no
O(1) O(2) 3.372(2) . 3_656 no
O(1) N(1) 3.417(2) . 3_756 no
O(1) C(4) 3.482(2) . 2_756 no
O(1) C(4) 3.551(3) . 3_756 no
O(2) C(3) 3.185(2) . 2_645 no
O(2) C(3) 3.366(2) . 3_656 no
O(3) C(6) 3.362(3) . 3_655 no
O(3) O(3) 3.375(2) . 3_655 no
O(3) C(1) 3.405(2) . 3_656 no
O(3) N(1) 3.545(2) . 3_656 no
N(1) C(3) 3.444(2) . 3_756 no
N(1) N(1) 3.454(3) . 3_756 no
N(1) C(1) 3.482(2) . 3_756 no
N(1) C(6) 3.494(3) . 1_656 no
N(1) C(2) 3.504(2) . 3_756 no
N(1) C(6) 3.512(3) . 3_656 no
C(1) C(5) 3.478(2) . 3_656 no
C(2) C(2) 3.418(3) . 3_656 no
C(2) C(5) 3.421(2) . 3_656 no
C(3) C(5) 3.549(3) . 3_656 no

loop_
_geom_torsion_atom_site_label_1
_geom_torsion_atom_site_label_2
_geom_torsion_atom_site_label_3
_geom_torsion_atom_site_label_4
_geom_torsion_site_symmetry_1
_geom_torsion_site_symmetry_2
_geom_torsion_site_symmetry_3
_geom_torsion_site_symmetry_4
_geom_torsion
_geom_torsion_publ_flag
O(1) N(1) C(1) C(2) . . . . 0.0(2) no
O(1) N(1) C(1) C(4) . . . . 180.0(2) no
O(1) C(3) C(2) C(1) . . . . -0.2(2) no
O(1) C(3) C(2) C(5) . . . . 179.6(2) no
O(2) C(5) O(3) C(6) . . . . -0.3(3) no
O(2) C(5) C(2) C(1) . . . . 1.6(3) no
O(2) C(5) C(2) C(3) . . . . -178.2(2) no
O(3) C(5) C(2) C(1) . . . . -178.2(2) no
O(3) C(5) C(2) C(3) . . . . 2.0(2) no
N(1) O(1) C(3) C(2) . . . . 0.2(2) no
N(1) C(1) C(2) C(3) . . . . 0.1(2) no
N(1) C(1) C(2) C(5) . . . . -179.7(2) no
C(1) N(1) O(1) C(3) . . . . -0.1(2) no
C(2) C(5) O(3) C(6) . . . . 179.4(2) no
C(3) C(2) C(1) C(4) . . . . -179.8(2) no
C(4) C(1) C(2) C(5) . . . . 0.4(3) no

loop_
_cod_related_entry_id
_cod_related_entry_database
_cod_related_entry_code
1 ChemSpider 4416933
